data_7026865
loop_
_publ_author_name
'Khairul, Wan M.'
'Fox, Mark A.'
'Schauer, Phil A.'
'Yufit, Dmitry S.'
'Albesa-Jov\'e, David'
'Howard, Judith A. K.'
'Low, Paul J.'

_publ_section_title
;
 The electronic structures of diruthenium complexes containing an
 oligo(phenylene ethynylene) bridging ligand, and some related molecular
 structures.
;
_journal_issue 48
_journal_name_full 'Dalton transactions (Cambridge, England : 2003)'
_journal_page_first 11605
_journal_page_last 11615
_journal_paper_doi 10.1039/c0dt00809e
_journal_volume 39
_journal_year 2010
_chemical_formula_moiety '2(C32 H23 Au O P), 4(C0.5 H Cl1.5)'
_chemical_formula_sum 'C66 H50 Au2 Cl6 O2 P2'
_chemical_formula_weight 1543.63
_space_group_IT_number 14
_symmetry_cell_setting monoclinic
_symmetry_space_group_name_Hall '-P 2ybc'
_symmetry_space_group_name_H-M 'P 1 21/c 1'
_atom_sites_solution_hydrogens geom
_atom_sites_solution_primary direct
_atom_sites_solution_secondary difmap
_audit_creation_method SHELXL-97
_cell_angle_alpha 90.00
_cell_angle_beta 116.550(7)
_cell_angle_gamma 90.00
_cell_formula_units_Z 2
_cell_length_a 14.424(2)
_cell_length_b 13.1309(19)
_cell_length_c 21.740(3)
_cell_measurement_reflns_used 985
_cell_measurement_temperature 120
_cell_measurement_theta_max 30.12
_cell_measurement_theta_min 2.52
_cell_volume 3683.3(9)
_computing_cell_refinement 'SMART V5.625 (Bruker, 2001)'
_computing_data_collection 'SMART V5.625 (Bruker, 2001)'
_computing_data_reduction 'SAINT V6.45 (Bruker, 2003)'
_computing_molecular_graphics
;
OLEX2: a complete structure solution, refinement and analysis program.
Dolomanov et al., J. Appl. Cryst. (2009). 42, 339-341
;
_computing_publication_material
;
OLEX2: a complete structure solution, refinement and analysis program.
Dolomanov et al., J. Appl. Cryst. (2009). 42, 339-341
;
_computing_structure_refinement 'SHELXL-97 (Sheldrick, 1997)'
_computing_structure_solution 'SHELXS-97 (Sheldrick, 1990)'
_diffrn_ambient_temperature 120
_diffrn_measured_fraction_theta_full 0.997
_diffrn_measured_fraction_theta_max 0.997
_diffrn_measurement_device_type 'Bruker ProteumM APEX CCD'
_diffrn_measurement_method '\w scans'
_diffrn_radiation_monochromator graphite
_diffrn_radiation_source 'Bede microsource'
_diffrn_radiation_type 'MO K\a'
_diffrn_radiation_wavelength 0.71073
_diffrn_reflns_av_R_equivalents 0.0363
_diffrn_reflns_av_sigmaI/netI 0.0494
_diffrn_reflns_limit_h_max 16
_diffrn_reflns_limit_h_min -19
_diffrn_reflns_limit_k_max 17
_diffrn_reflns_limit_k_min -17
_diffrn_reflns_limit_l_max 28
_diffrn_reflns_limit_l_min -28
_diffrn_reflns_number 25475
_diffrn_reflns_theta_full 28.00
_diffrn_reflns_theta_max 28.00
_diffrn_reflns_theta_min 1.58
_diffrn_source_current 40.0
_diffrn_source_power 2.0
_diffrn_source_voltage 50.0
_exptl_absorpt_coefficient_mu 4.276
_exptl_absorpt_correction_T_max 0.723
_exptl_absorpt_correction_T_min 0.446
_exptl_absorpt_correction_type multi-scan
_exptl_absorpt_process_details SADABS
_exptl_crystal_colour yellow
_exptl_crystal_density_diffrn 1.392
_exptl_crystal_density_meas 0.0
_exptl_crystal_density_method 'not measured'
_exptl_crystal_description irregular
_exptl_crystal_F_000 1504
_exptl_crystal_size_max 0.26
_exptl_crystal_size_mid 0.20
_exptl_crystal_size_min 0.08
_refine_diff_density_max 3.515
_refine_diff_density_min -1.067
_refine_diff_density_rms 0.274
_refine_ls_extinction_method none
_refine_ls_goodness_of_fit_ref 1.033
_refine_ls_hydrogen_treatment constr
_refine_ls_matrix_type full
_refine_ls_number_parameters 375
_refine_ls_number_reflns 8876
_refine_ls_number_restraints 48
_refine_ls_restrained_S_all 1.062
_refine_ls_R_factor_all 0.0775
_refine_ls_R_factor_gt 0.0618
_refine_ls_shift/su_max 0.008
_refine_ls_shift/su_mean 0.000
_refine_ls_structure_factor_coef Fsqd
_refine_ls_weighting_details
;
calc w=1/[\s^2^(Fo^2^)+(0.1300P)^2^+3.0000P] where P=(Fo^2^+2Fc^2^)/3
;
_refine_ls_weighting_scheme calc
_refine_ls_wR_factor_gt 0.1791
_refine_ls_wR_factor_ref 0.1876
_reflns_number_gt 6621
_reflns_number_total 8876
_reflns_threshold_expression >2sigma(I)
_cod_data_source_file c0dt00809e.txt
_cod_data_source_block compound3_028
_cod_depositor_comments
;
The following automatic conversions were performed:

'_symmetry_cell_setting' value 'Monoclinic' changed to 'monoclinic'
according to /home/saulius/struct/CIF-dictionaries/cif_core.dic
dictionary named 'cif_core.dic' version 2.4.2 from 2011-04-26.

Automatic conversion script
Id: cif_fix_values 1891 2012-01-12 08:04:46Z andrius 
;
_cod_database_code 7026865

loop_
_space_group_symop_id
_space_group_symop_operation_xyz
1 'x, y, z'
2 '-x, y+1/2, -z+1/2'
3 '-x, -y, -z'
4 'x, -y-1/2, z-1/2'

loop_
_atom_site_label
_atom_site_type_symbol
_atom_site_fract_x
_atom_site_fract_y
_atom_site_fract_z
_atom_site_U_iso_or_equiv
_atom_site_adp_type
_atom_site_occupancy
_atom_site_symmetry_multiplicity
_atom_site_calc_flag
_atom_site_refinement_flags
_atom_site_disorder_assembly
_atom_site_disorder_group
Au1 Au 0.72824(2) 0.793379(19) 0.681964(14) 0.02986(13) Uani 1 1 d . . .
P2 P 0.75656(17) 0.69031(14) 0.60810(10) 0.0286(4) Uani 1 1 d . . .
O1 O 0.6412(5) 1.3546(4) 1.0778(3) 0.0393(14) Uani 1 1 d . . .
C1 C 0.7000(6) 0.8863(5) 0.7443(4) 0.0297(15) Uani 1 1 d . . .
C2 C 0.6787(6) 0.9476(6) 0.7763(4) 0.0308(16) Uani 1 1 d . . .
C3 C 0.6536(6) 1.0291(5) 0.8122(4) 0.0285(15) Uani 1 1 d . . .
C4 C 0.7210(7) 1.0539(6) 0.8796(4) 0.0358(17) Uani 1 1 d . . .
H4 H 0.7830 1.0159 0.9034 0.043 Uiso 1 1 calc R . .
C5 C 0.6987(6) 1.1334(5) 0.9123(4) 0.0299(15) Uani 1 1 d . . .
H5 H 0.7460 1.1507 0.9581 0.036 Uiso 1 1 calc R . .
C6 C 0.5624(7) 1.0825(6) 0.7787(4) 0.0338(16) Uani 1 1 d . . .
H6 H 0.5149 1.0644 0.7331 0.041 Uiso 1 1 calc R . .
C7 C 0.5397(6) 1.1618(6) 0.8110(4) 0.0298(15) Uani 1 1 d . . .
H7 H 0.4772 1.1989 0.7869 0.036 Uiso 1 1 calc R . .
C8 C 0.6068(6) 1.1886(5) 0.8783(4) 0.0266(15) Uani 1 1 d . . .
C9 C 0.5814(6) 1.2695(5) 0.9114(4) 0.0283(15) Uani 1 1 d . . .
C10 C 0.5564(7) 1.3385(5) 0.9380(4) 0.0312(16) Uani 1 1 d . . .
C11 C 0.5265(6) 1.4200(5) 0.9691(4) 0.0290(15) Uani 1 1 d . . .
C12 C 0.5714(6) 1.4294(5) 1.0412(4) 0.0297(15) Uani 1 1 d . . .
C13 C 0.4552(7) 1.4917(5) 0.9286(4) 0.0309(16) Uani 1 1 d . . .
H13 H 0.4248 1.4864 0.8799 0.037 Uiso 1 1 calc R . .
C14 C 0.6872(10) 1.3609(7) 1.1510(5) 0.058(3) Uani 1 1 d . . .
H14A H 0.7262 1.2984 1.1709 0.087 Uiso 1 1 calc R . .
H14B H 0.6328 1.3692 1.1659 0.087 Uiso 1 1 calc R . .
H14C H 0.7342 1.4195 1.1665 0.087 Uiso 1 1 calc R . .
C21 C 0.6890(6) 0.5693(5) 0.5956(4) 0.0296(15) Uani 1 1 d . . .
C22 C 0.5954(7) 0.5689(6) 0.5984(4) 0.0387(18) Uani 1 1 d . . .
H22 H 0.5694 0.6301 0.6082 0.046 Uiso 1 1 calc R . .
C23 C 0.5389(8) 0.4793(7) 0.5869(5) 0.046(2) Uani 1 1 d . . .
H23 H 0.4737 0.4791 0.5880 0.056 Uiso 1 1 calc R . .
C24 C 0.5786(7) 0.3902(7) 0.5738(5) 0.0432(19) Uani 1 1 d . . .
H24 H 0.5401 0.3288 0.5662 0.052 Uiso 1 1 calc R . .
C25 C 0.6722(7) 0.3884(6) 0.5716(4) 0.0372(18) Uani 1 1 d . . .
H25 H 0.6984 0.3263 0.5631 0.045 Uiso 1 1 calc R . .
C26 C 0.7281(7) 0.4777(5) 0.5817(4) 0.0332(16) Uani 1 1 d . . .
H26 H 0.7923 0.4776 0.5793 0.040 Uiso 1 1 calc R . .
C31 C 0.7137(7) 0.7444(6) 0.5230(4) 0.0350(17) Uani 1 1 d . . .
C32 C 0.6899(9) 0.6818(8) 0.4659(5) 0.051(2) Uani 1 1 d . . .
H32 H 0.6951 0.6100 0.4714 0.061 Uiso 1 1 calc R . .
C33 C 0.6592(10) 0.7239(10) 0.4019(5) 0.061(3) Uani 1 1 d . . .
H33 H 0.6398 0.6815 0.3627 0.074 Uiso 1 1 calc R . .
C34 C 0.6567(9) 0.8305(10) 0.3951(6) 0.064(3) Uani 1 1 d . . .
H34 H 0.6367 0.8594 0.3509 0.077 Uiso 1 1 calc R . .
C35 C 0.6818(12) 0.8926(9) 0.4496(7) 0.080(4) Uani 1 1 d . . .
H35 H 0.6813 0.9645 0.4446 0.096 Uiso 1 1 calc R . .
C36 C 0.7088(11) 0.8478(8) 0.5142(6) 0.063(3) Uani 1 1 d . . .
H36 H 0.7241 0.8905 0.5528 0.076 Uiso 1 1 calc R . .
C41 C 0.8911(6) 0.6584(5) 0.6361(4) 0.0307(15) Uani 1 1 d . . .
C42 C 0.9449(7) 0.6858(7) 0.5995(5) 0.0416(19) Uani 1 1 d . . .
H42 H 0.9100 0.7212 0.5571 0.050 Uiso 1 1 calc R . .
C43 C 1.0504(8) 0.6618(8) 0.6242(5) 0.050(2) Uani 1 1 d . . .
H43 H 1.0876 0.6815 0.5994 0.060 Uiso 1 1 calc R . .
C44 C 1.0999(8) 0.6081(8) 0.6866(5) 0.053(2) Uani 1 1 d . . .
H44 H 1.1706 0.5890 0.7033 0.063 Uiso 1 1 calc R . .
C45 C 1.0478(8) 0.5835(8) 0.7231(5) 0.052(2) Uani 1 1 d . . .
H45 H 1.0829 0.5491 0.7659 0.062 Uiso 1 1 calc R . .
C46 C 0.9428(8) 0.6081(8) 0.6988(5) 0.048(2) Uani 1 1 d . . .
H46 H 0.9070 0.5905 0.7249 0.058 Uiso 1 1 calc R . .
Cl1 Cl 0.9701(7) 0.4157(6) 0.5557(4) 0.023(2) Uiso 0.25 1 d PD A 1
Cl6 Cl 0.2378(4) 0.4433(3) 0.2120(2) 0.0383(9) Uani 0.50 1 d PDU B 1
Cl2 Cl 0.9819(5) 0.2987(4) 0.6661(3) 0.0579(13) Uani 0.50 1 d PDU A 1
Cl4 Cl 0.1383(6) 0.6184(8) 0.2341(6) 0.037(3) Uiso 0.25 1 d PD B 1
Cl5 Cl 0.3140(7) 0.6540(6) 0.2126(5) 0.0408(19) Uiso 0.25 1 d PD B 1
Cl3 Cl 1.1238(7) 0.2597(7) 0.5983(4) 0.0394(17) Uiso 0.25 1 d PD A 1
C2S C 0.2589(8) 0.5663(5) 0.2451(8) 0.029(3) Uiso 0.50 1 d PD . .
H2S H 0.3047 0.5611 0.2956 0.034 Uiso 1 1 calc R B 1
C1S C 1.0480(9) 0.3346(7) 0.6209(6) 0.031(3) Uiso 0.50 1 d PD . .
H1S H 1.1001 0.3830 0.6538 0.038 Uiso 1 1 calc R A 1
Cl1A Cl 0.9877(8) 0.4182(7) 0.5539(4) 0.033(3) Uiso 0.25 1 d PD A 2
Cl3A Cl 1.0802(11) 0.2266(8) 0.5880(6) 0.068(3) Uiso 0.25 1 d PD A 2
Cl4A Cl 0.1475(8) 0.6319(11) 0.2264(8) 0.062(5) Uiso 0.25 1 d PD B 2
Cl5A Cl 0.3441(10) 0.6253(10) 0.2181(7) 0.077(4) Uiso 0.25 1 d PD B 2

loop_
_atom_site_aniso_label
_atom_site_aniso_U_11
_atom_site_aniso_U_22
_atom_site_aniso_U_33
_atom_site_aniso_U_23
_atom_site_aniso_U_13
_atom_site_aniso_U_12
Au1 0.0453(2) 0.02263(16) 0.03109(18) -0.00335(10) 0.02551(14) 0.00380(12)
P2 0.0388(11) 0.0247(8) 0.0294(9) -0.0033(7) 0.0216(8) 0.0034(8)
O1 0.063(4) 0.025(2) 0.029(3) 0.002(2) 0.020(3) 0.020(3)
C1 0.046(4) 0.023(3) 0.027(3) -0.002(3) 0.022(3) 0.004(3)
C2 0.043(4) 0.031(4) 0.026(3) 0.001(3) 0.022(3) 0.002(3)
C3 0.041(4) 0.027(3) 0.026(3) -0.006(3) 0.023(3) 0.000(3)
C4 0.050(5) 0.034(4) 0.033(4) 0.000(3) 0.027(4) 0.009(4)
C5 0.040(4) 0.030(3) 0.022(3) -0.007(3) 0.017(3) -0.001(3)
C6 0.044(5) 0.033(4) 0.028(4) -0.006(3) 0.019(3) 0.006(3)
C7 0.037(4) 0.029(3) 0.025(3) -0.002(3) 0.016(3) 0.007(3)
C8 0.045(4) 0.016(3) 0.030(3) -0.001(2) 0.027(3) 0.002(3)
C9 0.042(4) 0.023(3) 0.028(3) -0.004(3) 0.022(3) 0.000(3)
C10 0.046(5) 0.025(3) 0.033(4) 0.001(3) 0.027(4) 0.004(3)
C11 0.041(4) 0.023(3) 0.026(3) -0.004(3) 0.017(3) 0.003(3)
C12 0.045(4) 0.022(3) 0.023(3) 0.000(3) 0.016(3) 0.008(3)
C13 0.051(5) 0.017(3) 0.028(3) 0.001(3) 0.020(3) 0.006(3)
C14 0.091(8) 0.038(5) 0.034(5) -0.001(4) 0.017(5) 0.029(5)
C21 0.038(4) 0.027(3) 0.027(3) -0.003(3) 0.018(3) 0.009(3)
C22 0.046(5) 0.028(4) 0.044(4) -0.004(3) 0.022(4) 0.006(3)
C23 0.045(5) 0.040(5) 0.060(6) -0.002(4) 0.029(5) -0.007(4)
C24 0.042(5) 0.039(4) 0.048(5) -0.002(4) 0.020(4) -0.002(4)
C25 0.061(5) 0.026(3) 0.035(4) -0.001(3) 0.031(4) -0.001(4)
C26 0.049(5) 0.024(3) 0.036(4) -0.003(3) 0.027(4) 0.005(3)
C31 0.039(4) 0.039(4) 0.035(4) 0.008(3) 0.024(4) 0.011(4)
C32 0.072(7) 0.047(5) 0.037(5) -0.004(4) 0.027(5) -0.015(5)
C33 0.069(7) 0.080(8) 0.032(5) 0.000(5) 0.020(5) -0.013(6)
C34 0.065(7) 0.085(8) 0.058(6) 0.028(6) 0.041(6) 0.019(6)
C35 0.133(12) 0.058(6) 0.091(9) 0.033(6) 0.088(9) 0.052(7)
C36 0.111(10) 0.045(5) 0.056(6) 0.011(4) 0.058(7) 0.030(6)
C41 0.039(4) 0.025(3) 0.038(4) -0.004(3) 0.026(4) 0.002(3)
C42 0.038(5) 0.054(5) 0.035(4) 0.003(4) 0.018(4) 0.004(4)
C43 0.044(5) 0.065(6) 0.044(5) 0.004(4) 0.021(4) 0.006(5)
C44 0.046(5) 0.058(6) 0.052(5) -0.016(5) 0.019(5) 0.005(5)
C45 0.053(6) 0.057(6) 0.044(5) 0.008(4) 0.021(5) 0.013(5)
C46 0.047(5) 0.057(5) 0.040(5) 0.006(4) 0.019(4) 0.005(5)
Cl6 0.061(3) 0.0305(17) 0.0365(19) -0.0098(14) 0.0332(19) -0.0015(17)
Cl2 0.072(3) 0.068(3) 0.048(2) 0.011(2) 0.039(2) -0.017(2)

loop_
_atom_type_symbol
_atom_type_description
_atom_type_scat_dispersion_real
_atom_type_scat_dispersion_imag
_atom_type_scat_source
C C 0.0033 0.0016 'International Tables Vol C Tables 4.2.6.8 and 6.1.1.4'
H H 0.0000 0.0000 'International Tables Vol C Tables 4.2.6.8 and 6.1.1.4'
Au Au -2.0133 8.8022 'International Tables Vol C Tables 4.2.6.8 and 6.1.1.4'
Cl Cl 0.1484 0.1585 'International Tables Vol C Tables 4.2.6.8 and 6.1.1.4'
O O 0.0106 0.0060 'International Tables Vol C Tables 4.2.6.8 and 6.1.1.4'
P P 0.1023 0.0942 'International Tables Vol C Tables 4.2.6.8 and 6.1.1.4'

loop_
_geom_angle_atom_site_label_1
_geom_angle_atom_site_label_2
_geom_angle_atom_site_label_3
_geom_angle
_geom_angle_site_symmetry_1
_geom_angle_site_symmetry_3
O1 C12 C11 115.7(6) . .
O1 C12 C13 123.5(6) . 3_687
O1 C14 H14A 109.5 . .
O1 C14 H14B 109.5 . .
O1 C14 H14C 109.5 . .
C1 Au1 P2 178.2(2) . .
C1 C2 C3 175.5(7) . .
C2 C1 Au1 173.8(7) . .
C3 C4 H4 119.8 . .
C3 C4 C5 120.5(8) . .
C3 C6 H6 119.8 . .
C3 C6 C7 120.4(7) . .
C4 C3 C2 120.8(7) . .
C4 C3 C6 119.4(6) . .
C4 C5 H5 119.8 . .
C4 C5 C8 120.3(7) . .
C5 C4 H4 119.8 . .
C5 C8 C9 121.3(7) . .
C6 C3 C2 119.8(7) . .
C6 C7 H7 119.5 . .
C7 C6 H6 119.8 . .
C7 C8 C5 118.3(6) . .
C7 C8 C9 120.4(7) . .
C8 C5 H5 119.8 . .
C8 C7 C6 121.0(7) . .
C8 C7 H7 119.5 . .
C9 C10 C11 179.7(11) . .
C10 C9 C8 177.9(9) . .
C11 C13 C12 119.9(7) . 3_687
C11 C13 H13 120.1 . .
C12 O1 C14 117.3(6) . .
C12 C11 C10 120.3(7) . .
C12 C13 H13 120.1 3_687 .
C13 C11 C10 120.3(6) . .
C13 C11 C12 119.4(6) . .
C13 C12 C11 120.8(7) 3_687 .
H14A C14 H14B 109.5 . .
H14A C14 H14C 109.5 . .
H14B C14 H14C 109.5 . .
C21 P2 Au1 111.9(2) . .
C21 C22 H22 119.9 . .
C21 C22 C23 120.2(7) . .
C21 C26 H26 120.2 . .
C22 C21 P2 117.8(5) . .
C22 C21 C26 119.8(7) . .
C22 C23 H23 120.4 . .
C23 C22 H22 119.9 . .
C23 C24 H24 119.2 . .
C23 C24 C25 121.6(8) . .
C24 C23 C22 119.2(8) . .
C24 C23 H23 120.4 . .
C24 C25 H25 120.2 . .
C24 C25 C26 119.5(8) . .
C25 C24 H24 119.2 . .
C25 C26 C21 119.6(7) . .
C25 C26 H26 120.2 . .
C26 C21 P2 122.4(6) . .
C26 C25 H25 120.2 . .
C31 P2 Au1 113.6(3) . .
C31 P2 C21 105.9(4) . .
C31 C32 H32 119.9 . .
C31 C36 C35 122.0(10) . .
C31 C36 H36 119.0 . .
C32 C31 P2 120.8(7) . .
C32 C33 H33 120.4 . .
C32 C33 C34 119.3(10) . .
C33 C32 C31 120.2(10) . .
C33 C32 H32 119.9 . .
C33 C34 H34 119.2 . .
C34 C33 H33 120.4 . .
C34 C35 H35 121.0 . .
C34 C35 C36 118.0(11) . .
C35 C34 C33 121.7(10) . .
C35 C34 H34 119.2 . .
C35 C36 H36 119.0 . .
C36 C31 P2 120.3(7) . .
C36 C31 C32 118.8(8) . .
C36 C35 H35 121.0 . .
C41 P2 Au1 113.9(3) . .
C41 P2 C21 105.7(3) . .
C41 P2 C31 105.1(4) . .
C41 C42 H42 119.6 . .
C41 C42 C43 120.7(8) . .
C41 C46 C45 119.6(9) . .
C41 C46 H46 120.2 . .
C42 C41 P2 122.7(6) . .
C42 C43 H43 120.7 . .
C43 C42 H42 119.6 . .
C43 C44 H44 119.7 . .
C44 C43 C42 118.5(9) . .
C44 C43 H43 120.7 . .
C44 C45 H45 119.5 . .
C44 C45 C46 120.9(9) . .
C45 C44 C43 120.6(10) . .
C45 C44 H44 119.7 . .
C45 C46 H46 120.2 . .
C46 C41 P2 117.7(6) . .
C46 C41 C42 119.5(8) . .
C46 C45 H45 119.5 . .
Cl1 C1S H1S 101.5 . .
Cl1 C1S Cl3A 111.1(8) . .
Cl6 C2S Cl4 108.7(6) . .
Cl6 C2S H2S 107.4 . .
Cl6 C2S Cl5A 106.9(6) . .
Cl2 C1S Cl1 108.4(6) . .
Cl2 C1S H1S 101.5 . .
Cl2 C1S Cl1A 117.5(6) . .
Cl2 C1S Cl3A 109.3(7) . .
Cl4 C2S H2S 107.4 . .
Cl5 C2S Cl6 118.7(7) . .
Cl5 C2S Cl4 106.9(7) . .
Cl5 C2S H2S 107.3 . .
Cl5 C2S Cl5A 18.0(5) . .
Cl3 C1S Cl1 112.7(6) . .
Cl3 C1S Cl2 127.0(6) . .
Cl3 C1S H1S 101.5 . .
Cl3 C1S Cl1A 105.8(6) . .
Cl3 C1S Cl3A 23.9(5) . .
Cl1A C1S Cl1 9.2(5) . .
Cl1A C1S H1S 97.7 . .
Cl1A C1S Cl3A 107.4(7) . .
Cl3A C1S H1S 123.9 . .
Cl4A C2S Cl6 113.5(8) . .
Cl4A C2S Cl4 9.9(7) . .
Cl4A C2S Cl5 97.1(8) . .
Cl4A C2S H2S 112.7 . .
Cl4A C2S Cl5A 115.0(8) . .
Cl5A C2S Cl4 124.9(8) . .
Cl5A C2S H2S 100.4 . .

loop_
_geom_bond_atom_site_label_1
_geom_bond_atom_site_label_2
_geom_bond_distance
_geom_bond_site_symmetry_2
Au1 P2 2.2724(17) .
Au1 C1 1.997(6) .
P2 C21 1.819(8) .
P2 C31 1.813(8) .
P2 C41 1.804(8) .
O1 C12 1.376(9) .
O1 C14 1.428(10) .
C1 C2 1.190(10) .
C2 C3 1.461(9) .
C3 C4 1.387(11) .
C3 C6 1.377(11) .
C4 H4 0.9500 .
C4 C5 1.379(10) .
C5 H5 0.9500 .
C5 C8 1.397(11) .
C6 H6 0.9500 .
C6 C7 1.374(9) .
C7 H7 0.9500 .
C7 C8 1.392(10) .
C8 C9 1.420(9) .
C9 C10 1.214(10) .
C10 C11 1.430(9) .
C11 C12 1.409(9) .
C11 C13 1.382(10) .
C12 C13 1.371(9) 3_687
C13 C12 1.371(9) 3_687
C13 H13 0.9500 .
C14 H14A 0.9800 .
C14 H14B 0.9800 .
C14 H14C 0.9800 .
C21 C22 1.379(11) .
C21 C26 1.417(9) .
C22 H22 0.9500 .
C22 C23 1.389(12) .
C23 H23 0.9500 .
C23 C24 1.388(13) .
C24 H24 0.9500 .
C24 C25 1.372(13) .
C25 H25 0.9500 .
C25 C26 1.385(11) .
C26 H26 0.9500 .
C31 C32 1.397(13) .
C31 C36 1.368(13) .
C32 H32 0.9500 .
C32 C33 1.374(14) .
C33 H33 0.9500 .
C33 C34 1.406(18) .
C34 H34 0.9500 .
C34 C35 1.349(18) .
C35 H35 0.9500 .
C35 C36 1.407(14) .
C36 H36 0.9500 .
C41 C42 1.386(11) .
C41 C46 1.393(12) .
C42 H42 0.9500 .
C42 C43 1.405(13) .
C43 H43 0.9500 .
C43 C44 1.407(14) .
C44 H44 0.9500 .
C44 C45 1.355(14) .
C45 H45 0.9500 .
C45 C46 1.400(14) .
C46 H46 0.9500 .
Cl1 C1S 1.727(8) .
Cl6 C2S 1.738(7) .
Cl2 C1S 1.712(7) .
Cl4 C2S 1.783(8) .
Cl5 C2S 1.720(8) .
Cl3 C1S 1.699(7) .
C2S H2S 1.0000 .
C2S Cl4A 1.705(9) .
C2S Cl5A 1.759(8) .
C1S H1S 1.0000 .
C1S Cl1A 1.718(8) .
C1S Cl3A 1.743(8) .
